data_3500021
loop_
_publ_author_name
'Thierry Maris'

_publ_section_references
;
Dolomanov, O.V., Bourhis, L.J., Gildea, R.J, Howard, J.A.K. & Puschmann, H.
 (2009), J. Appl. Cryst. 42, 339-341.

Sheldrick, G.M. (2008). Acta Cryst. A64, 112-122.
;
_publ_section_title
;
 1-naphtonitrile
;
_journal_name_full 'Personal communication to COD'
_journal_year 2014
_chemical_formula_moiety 'C11 H7 N'
_chemical_formula_sum 'C11 H7 N'
_chemical_formula_weight 153.18
_space_group_crystal_system monoclinic
_space_group_IT_number 4
_space_group_name_Hall 'P 2yb'
_space_group_name_H-M_alt 'P 1 21 1'
_symmetry_space_group_name_Hall 'P 2yb'
_symmetry_space_group_name_H-M 'P 1 21 1'
_atom_sites_solution_hydrogens geom
_audit_creation_date 2014-11-18
_audit_creation_method
;
Olex2 1.2
(compiled 2014.09.19 svn.r3010 for OlexSys, GUI svn.r4874)
;
_cell_angle_alpha 90
_cell_angle_beta 100.411(2)
_cell_angle_gamma 90
_cell_formula_units_Z 2
_cell_length_a 3.9122(2)
_cell_length_b 13.6040(7)
_cell_length_c 7.4016(4)
_cell_measurement_reflns_used 5190
_cell_measurement_temperature 100
_cell_measurement_theta_max 70.03
_cell_measurement_theta_min 6.080
_cell_volume 387.44(4)
_computing_cell_refinement
'SAINT (2012) Release V8.27B; Integration Software for Single Crystal Data. Bruker AXS Inc., Madison, WI 53719-1173.'
_computing_data_collection
'APEX2 (2012) ; Bruker Molecular Analysis Research Tool. Bruker AXS Inc., Madison, WI 53719-1173.'
_computing_data_reduction
'XPREP (2008) Version 2008/2; X-ray data Preparation and Reciprocal space Exploration Program. Bruker AXS Inc., Madison, WI 53719-1173.'
_computing_molecular_graphics 'Olex2 (Dolomanov et al., 2009)'
_computing_publication_material 'Olex2 (Dolomanov et al., 2009)'
_computing_structure_refinement 'XL (Sheldrick, 2008)'
_diffrn_ambient_temperature 100
_diffrn_detector_area_resol_mean 8.3
_diffrn_measured_fraction_theta_full 0.989
_diffrn_measured_fraction_theta_max 0.980
_diffrn_measurement_device_type 'Bruker Microstar'
_diffrn_measurement_method '\w scans'
_diffrn_radiation_monochromator 'Helios Optics'
_diffrn_radiation_type CuK\a
_diffrn_radiation_wavelength 1.54178
_diffrn_reflns_av_R_equivalents 0.0367
_diffrn_reflns_av_unetI/netI 0.0301
_diffrn_reflns_Laue_measured_fraction_full 0.989
_diffrn_reflns_Laue_measured_fraction_max 0.980
_diffrn_reflns_limit_h_max 4
_diffrn_reflns_limit_h_min -4
_diffrn_reflns_limit_k_max 11
_diffrn_reflns_limit_k_min -15
_diffrn_reflns_limit_l_max 8
_diffrn_reflns_limit_l_min -8
_diffrn_reflns_number 6311
_diffrn_reflns_point_group_measured_fraction_full 0.762
_diffrn_reflns_point_group_measured_fraction_max 0.753
_diffrn_reflns_theta_full 67.679
_diffrn_reflns_theta_max 70.002
_diffrn_reflns_theta_min 6.079
_diffrn_source 'Microstar Rotating Anode'
_exptl_absorpt_coefficient_mu 0.602
_exptl_absorpt_correction_T_max 0.647
_exptl_absorpt_correction_T_min 0.283
_exptl_absorpt_correction_type multi-scan
_exptl_absorpt_process_details
'SADABS-2012/1 (Bruker,2012) was used for absorption correction. wR2(int) was 0.0783 before and 0.0596 after correction. The Ratio of minimum to maximum transmission is 0.7066. The \l/2 correction factor is 0.0015.'
_exptl_crystal_colour 'clear light colorless'
_exptl_crystal_colour_lustre clear
_exptl_crystal_colour_modifier light
_exptl_crystal_colour_primary colorless
_exptl_crystal_density_diffrn 1.313
_exptl_crystal_description fragment
_exptl_crystal_F_000 160
_exptl_crystal_size_max 0.21
_exptl_crystal_size_mid 0.2
_exptl_crystal_size_min 0.16
_geom_special_details
;
 All esds (except the esd in the dihedral angle between two l.s. planes)
 are estimated using the full covariance matrix.  The cell esds are taken
 into account individually in the estimation of esds in distances, angles
 and torsion angles; correlations between esds in cell parameters are only
 used when they are defined by crystal symmetry.  An approximate (isotropic)
 treatment of cell esds is used for estimating esds involving l.s. planes.
;
_refine_diff_density_max 0.266
_refine_diff_density_min -0.170
_refine_diff_density_rms 0.067
_refine_ls_abs_structure_details
;
 Flack x determined using 345 quotients [(I+)-(I-)]/[(I+)+(I-)]
 (Parsons, Flack and Wagner, Acta Cryst. B69 (2013) 249-259).
;
_refine_ls_abs_structure_Flack 0.2(7)
_refine_ls_extinction_method none
_refine_ls_goodness_of_fit_ref 1.090
_refine_ls_hydrogen_treatment constr
_refine_ls_matrix_type full
_refine_ls_number_parameters 109
_refine_ls_number_reflns 1105
_refine_ls_number_restraints 1
_refine_ls_restrained_S_all 1.090
_refine_ls_R_factor_all 0.0494
_refine_ls_R_factor_gt 0.0485
_refine_ls_shift/su_max 0.000
_refine_ls_shift/su_mean 0.000
_refine_ls_structure_factor_coef Fsqd
_refine_ls_weighting_details 'w=1/[\s^2^(Fo^2^)+(0.0895P)^2^+0.0469P] where P=(Fo^2^+2Fc^2^)/3'
_refine_ls_weighting_scheme calc
_refine_ls_wR_factor_gt 0.1229
_refine_ls_wR_factor_ref 0.1251
_reflns_Friedel_coverage 0.471
_reflns_Friedel_fraction_full 0.514
_reflns_Friedel_fraction_max 0.505
_reflns_number_gt 1074
_reflns_number_total 1105
_reflns_special_details
;
 Reflections were merged by SHELXL according to the crystal
 class for the calculation of statistics and refinement.
 
 _reflns_Friedel_fraction is defined as the number of unique
 Friedel pairs measured divided by the number that would be
 possible theoretically, ignoring centric projections and
 systematic absences.
;
_reflns_threshold_expression 'I > 2\s(I)'
_cod_data_source_file naphtcn.cif
_cod_data_source_block naphtcn
_cod_database_code 3500021
_cod_database_fobs_code 3500021
_shelx_space_group_comment
;
The symmetry employed for this shelxl refinement is uniquely defined
by the following loop, which should always be used as a source of
symmetry information in preference to the above space-group names.
They are only intended as comments.
;
_shelx_estimated_absorpt_t_max 0.910
_shelx_estimated_absorpt_t_min 0.884
_olex2_refinement_description
;
1. Fixed Uiso
 At 1.2 times of:
  All C(H) groups
2.a Aromatic/amide H refined with riding coordinates:
 C2(H2), C3(H3), C4(H4), C5(H5), C7(H7), C8(H8), C9(H9)
;
_shelx_shelxl_version_number 2014/7
_olex2_submission_special_instructions 'No special instructions were received'

loop_
_space_group_symop_operation_xyz
'x, y, z'
'-x, y+1/2, -z'

loop_
_atom_site_label
_atom_site_type_symbol
_atom_site_fract_x
_atom_site_fract_y
_atom_site_fract_z
_atom_site_U_iso_or_equiv
_atom_site_adp_type
_atom_site_occupancy
_atom_site_site_symmetry_order
_atom_site_calc_flag
_atom_site_refinement_flags_posn
N12 N -0.0601(6) -0.1014(2) 0.3528(3) 0.0487(6) Uani 1 1 d .
C1 C 0.2776(6) 0.10635(19) 0.1608(4) 0.0366(6) Uani 1 1 d .
C2 C 0.4026(7) 0.13036(19) 0.3458(4) 0.0386(6) Uani 1 1 d .
H2 H 0.3654 0.0864 0.4400 0.046 Uiso 1 1 calc R
C3 C 0.5776(7) 0.2167(2) 0.3911(4) 0.0394(6) Uani 1 1 d .
H3 H 0.6575 0.2330 0.5164 0.047 Uiso 1 1 calc R
C4 C 0.6389(7) 0.28156(19) 0.2509(4) 0.0404(6) Uani 1 1 d .
H4 H 0.7620 0.3411 0.2833 0.048 Uiso 1 1 calc R
C5 C 0.5254(7) 0.26027(18) 0.0714(4) 0.0390(6) Uani 1 1 d .
H5 H 0.5710 0.3047 -0.0205 0.047 Uiso 1 1 calc R
C6 C 0.3376(6) 0.17163(18) 0.0188(4) 0.0373(6) Uani 1 1 d .
C7 C 0.2115(7) 0.1482(2) -0.1669(4) 0.0393(6) Uani 1 1 d .
H7 H 0.2510 0.1922 -0.2605 0.047 Uiso 1 1 calc R
C8 C 0.0319(6) 0.0623(2) -0.2142(4) 0.0403(6) Uani 1 1 d .
H8 H -0.0501 0.0472 -0.3398 0.048 Uiso 1 1 calc R
C9 C -0.0300(7) -0.00292(18) -0.0773(4) 0.0394(6) Uani 1 1 d .
H9 H -0.1535 -0.0622 -0.1107 0.047 Uiso 1 1 calc R
C10 C 0.0863(6) 0.01816(19) 0.1053(4) 0.0377(6) Uani 1 1 d .
C11 C 0.0082(6) -0.0486(2) 0.2430(4) 0.0401(6) Uani 1 1 d .

loop_
_atom_site_aniso_label
_atom_site_aniso_U_11
_atom_site_aniso_U_22
_atom_site_aniso_U_33
_atom_site_aniso_U_23
_atom_site_aniso_U_13
_atom_site_aniso_U_12
N12 0.0504(13) 0.0344(13) 0.0599(14) 0.0048(12) 0.0062(10) -0.0021(11)
C1 0.0339(12) 0.0247(14) 0.0513(14) 0.0019(12) 0.0083(10) 0.0027(10)
C2 0.0388(13) 0.0288(16) 0.0484(13) 0.0028(11) 0.0086(10) 0.0035(11)
C3 0.0381(12) 0.0312(13) 0.0477(13) -0.0025(11) 0.0048(10) 0.0016(11)
C4 0.0361(12) 0.0252(14) 0.0592(15) -0.0018(12) 0.0071(10) -0.0005(10)
C5 0.0375(13) 0.0252(15) 0.0548(15) 0.0053(11) 0.0094(10) 0.0027(10)
C6 0.0343(13) 0.0260(13) 0.0518(14) 0.0029(12) 0.0087(10) 0.0049(11)
C7 0.0370(13) 0.0294(14) 0.0521(13) 0.0059(11) 0.0098(10) 0.0052(10)
C8 0.0380(12) 0.0343(13) 0.0477(14) -0.0019(12) 0.0054(10) 0.0034(11)
C9 0.0362(13) 0.0251(15) 0.0558(15) -0.0024(11) 0.0052(10) 0.0004(11)
C10 0.0333(12) 0.0238(13) 0.0555(16) 0.0010(11) 0.0063(10) 0.0038(10)
C11 0.0387(13) 0.0278(13) 0.0528(14) -0.0008(12) 0.0054(10) -0.0002(12)

loop_
_atom_type_symbol
_atom_type_description
_atom_type_scat_dispersion_real
_atom_type_scat_dispersion_imag
_atom_type_scat_source
C C 0.0181 0.0091 'International Tables Vol C Tables 4.2.6.8 and 6.1.1.4'
H H 0.0000 0.0000 'International Tables Vol C Tables 4.2.6.8 and 6.1.1.4'
N N 0.0311 0.0180 'International Tables Vol C Tables 4.2.6.8 and 6.1.1.4'

loop_
_geom_angle_atom_site_label_1
_geom_angle_atom_site_label_2
_geom_angle_atom_site_label_3
_geom_angle
C2 C1 C6 119.8(2)
C2 C1 C10 123.0(2)
C6 C1 C10 117.2(2)
C3 C2 C1 120.5(2)
C2 C3 C4 119.9(2)
C5 C4 C3 121.2(2)
C4 C5 C6 120.6(2)
C1 C6 C5 118.0(2)
C7 C6 C1 120.1(2)
C7 C6 C5 121.9(2)
C8 C7 C6 120.8(2)
C7 C8 C9 120.1(2)
C10 C9 C8 120.6(2)
C1 C10 C11 119.4(2)
C9 C10 C1 121.2(2)
C9 C10 C11 119.3(2)
N12 C11 C10 178.8(3)

loop_
_geom_bond_atom_site_label_1
_geom_bond_atom_site_label_2
_geom_bond_distance
N12 C11 1.152(4)
C1 C2 1.407(4)
C1 C6 1.427(3)
C1 C10 1.434(4)
C2 C3 1.371(4)
C3 C4 1.415(4)
C4 C5 1.354(4)
C5 C6 1.429(4)
C6 C7 1.411(4)
C7 C8 1.376(4)
C8 C9 1.400(4)
C9 C10 1.376(4)
C10 C11 1.439(4)

loop_
_geom_torsion_atom_site_label_1
_geom_torsion_atom_site_label_2
_geom_torsion_atom_site_label_3
_geom_torsion_atom_site_label_4
_geom_torsion
C1 C2 C3 C4 -1.2(4)
C1 C6 C7 C8 -0.5(4)
C2 C1 C6 C5 0.0(3)
C2 C1 C6 C7 -179.7(2)
C2 C1 C10 C9 -179.7(2)
C2 C1 C10 C11 1.7(4)
C2 C3 C4 C5 0.5(4)
C3 C4 C5 C6 0.4(4)
C4 C5 C6 C1 -0.7(3)
C4 C5 C6 C7 179.0(2)
C5 C6 C7 C8 179.9(2)
C6 C1 C2 C3 0.9(4)
C6 C1 C10 C9 0.8(3)
C6 C1 C10 C11 -177.9(2)
C6 C7 C8 C9 0.5(4)
C7 C8 C9 C10 0.2(4)
C8 C9 C10 C1 -0.8(4)
C8 C9 C10 C11 177.8(2)
C10 C1 C2 C3 -178.6(2)
C10 C1 C6 C5 179.5(2)
C10 C1 C6 C7 -0.1(3)
